data_2001308
loop_
_publ_author_name
'Sullins, D. W.'
'Holt, E. M.'
'Eisenbraun, E. J.'

_publ_section_title
;6,6a,7,11b-Tetrahydro-6a-methyl-5-phenyl-5,7-methano-5<i>H</i>-benzo[<i>c</i>]fluorene
 and 9-methyl-1,3,9-triphenylfluorene
;
_journal_issue 10
_journal_name_full 'Acta Crystallographica Section C'
_journal_page_first 1783
_journal_page_last 1786
_journal_paper_doi 10.1107/S0108270193001647
_journal_volume 49
_journal_year 1993
_chemical_formula_moiety 'C32 H24'
_chemical_formula_sum 'C32 H24'
_chemical_formula_weight 408.5
_chemical_melting_point .171E-169
_chemical_name_systematic '    9-Methyl-1,3,9-triphenyl-4aH-fluorene.'
_space_group_IT_number 2
_symmetry_cell_setting triclinic
_symmetry_space_group_name_Hall '-P 1'
_symmetry_space_group_name_H-M 'P -1'
_cell_angle_alpha 106.90(2)
_cell_angle_beta 77.24(2)
_cell_angle_gamma 107.96(2)
_cell_formula_units_Z 2
_cell_length_a 10.543(3)
_cell_length_b 11.400(3)
_cell_length_c 10.444(3)
_cell_measurement_reflns_used 13
_cell_measurement_temperature 298
_cell_measurement_theta_max 13.66
_cell_measurement_theta_min 8.42
_cell_volume 1130.6(6)
_diffrn_ambient_temperature 298
_diffrn_measurement_device 'Syntex P3 automated diffractometer'
_diffrn_measurement_method \q/2\q
_diffrn_radiation_monochromator graphite
_diffrn_radiation_source 'X-ray tube'
_diffrn_radiation_type 'Mo K\a'
_diffrn_radiation_wavelength 0.71069
_diffrn_reflns_limit_h_max 10
_diffrn_reflns_limit_h_min -10
_diffrn_reflns_limit_k_max 11
_diffrn_reflns_limit_k_min 0
_diffrn_reflns_limit_l_max 10
_diffrn_reflns_limit_l_min -10
_diffrn_reflns_number 5072
_diffrn_reflns_theta_max 25.0
_diffrn_reflns_theta_min 1.0
_diffrn_standards_decay_% <5
_diffrn_standards_interval_count 97
_diffrn_standards_number 3
_exptl_absorpt_coefficient_mu 0.079
_exptl_absorpt_correction_type none
_exptl_crystal_colour colorless
_exptl_crystal_density_diffrn 1.20
_exptl_crystal_description rhombohedron
_exptl_crystal_F_000 432
_exptl_crystal_size_max 0.20
_exptl_crystal_size_mid 0.20
_exptl_crystal_size_min 0.20
_refine_diff_density_max 0.68
_refine_ls_goodness_of_fit_obs 0.61
_refine_ls_hydrogen_treatment
;
 H-atom positional parameters refined with
 isotropic thermal parameters
;
_refine_ls_matrix_type full
_refine_ls_number_parameters 386
_refine_ls_number_reflns 2613
_refine_ls_R_factor_obs 4.8%
_refine_ls_shift/esd_max 2.24
_refine_ls_shift/esd_mean 0.39
_refine_ls_structure_factor_coef F
_refine_ls_weighting_details 'w = 1/\s^2^(F)'
_refine_ls_weighting_scheme calc
_refine_ls_wR_factor_obs 4.5%
_reflns_number_observed 2613
_reflns_number_total 5072
_reflns_observed_criterion I>3.0\s(I)
_cod_data_source_file hh1040.cif
_cod_data_source_block holt_compound_2
_cod_depositor_comments
;
The following automatic conversions were performed:

'_refine_ls_weighting_scheme' value '1/\s^2^(F)' was changed to
'calc'. New tag '_refine_ls_weighting_details' was created. The value
of the new tag was set to 'w = 1/\s^2^(F)'.

Automatic conversion script
Id: cif_fix_values 3143 2015-03-26 13:38:13Z robertas 
;
_cod_original_cell_volume 1130.6(5)
_cod_original_sg_symbol_H-M P-1
_cod_database_code 2001308

loop_
_symmetry_equiv_pos_as_xyz
x,y,z
-x,-y,-z

loop_
_atom_site_aniso_label
_atom_site_aniso_U_11
_atom_site_aniso_U_22
_atom_site_aniso_U_33
_atom_site_aniso_U_12
_atom_site_aniso_U_13
_atom_site_aniso_U_23
C1 0.042(2) 0.040(2) 0.042(2) 0.0120(10) 0.0000(10) 0.0100(10)
C2 0.047(2) 0.049(2) 0.036(2) 0.0150(10) 0.0050(10) 0.0150(10)
C3 0.038(2) 0.041(2) 0.040(2) 0.0110(10) 0.0010(10) 0.0070(10)
C4 0.037(2) 0.045(2) 0.042(2) 0.0140(10) 0.0000(10) 0.0110(10)
C4a 0.039(2) 0.038(2) 0.037(2) 0.0060(10) -0.0030(10) 0.0100(10)
C4b 0.038(2) 0.042(2) 0.039(2) 0.0040(10) -0.0060(10) 0.0080(10)
C5 0.046(2) 0.058(2) 0.048(2) 0.011(2) -0.0070(10) 0.0160(10)
C6 0.057(2) 0.078(2) 0.048(2) 0.010(2) -0.012(2) 0.023(2)
C7 0.062(2) 0.087(2) 0.036(2) 0.013(2) -0.002(2) 0.016(2)
C8 0.053(2) 0.069(2) 0.039(2) 0.019(2) 0.0020(10) 0.007(2)
C8a 0.043(2) 0.046(2) 0.034(2) 0.0080(10) -0.0040(10) 0.0060(10)
C9 0.040(2) 0.039(2) 0.039(2) 0.0130(10) 0.0020(10) 0.0050(10)
C9a 0.039(2) 0.036(2) 0.038(2) 0.0080(10) 0.0000(10) 0.0080(10)
C10 0.066(2) 0.043(2) 0.056(2) 0.013(2) 0.002(2) 0.0020(10)
C11 0.052(2) 0.043(2) 0.035(2) 0.018(2) 0.0060(10) 0.0100(10)

loop_
_atom_site_label
_atom_site_fract_x
_atom_site_fract_y
_atom_site_fract_z
_atom_site_U_iso_or_equiv
_atom_site_thermal_displace_type
_atom_site_calc_flag
_atom_site_calc_attached_atom
C1 0.3730(3) 0.3182(2) 0.2678(3) 4.2 Uani . .
C2 0.4756(3) 0.2728(3) 0.1742(3) 4.4 Uani . .
C3 0.5504(3) 0.2047(3) 0.2032(3) 4.1 Uani . .
C4 0.5223(3) 0.1803(3) 0.3311(3) 4.1 Uani . .
C4a 0.4215(3) 0.2246(2) 0.4256(3) 3.9 Uani . .
C4b 0.3784(3) 0.2148(3) 0.5668(3) 4.2 Uani . .
C5 0.4202(3) 0.1557(3) 0.6429(3) 5.1 Uani . .
C6 0.3593(3) 0.1605(3) 0.7763(3) 6.0 Uani . .
C7 0.2612(3) 0.2255(3) 0.8327(3) 6.4 Uani . .
C8 0.2203(3) 0.2859(3) 0.7577(3) 5.6 Uani . .
C8a 0.2790(3) 0.2797(3) 0.6239(3) 4.4 Uani . .
C9 0.2485(3) 0.3360(3) 0.5212(3) 4.1 Uani . .
C9a 0.3467(3) 0.2928(2) 0.3951(3) 3.9 Uani . .
C10 0.2867(3) 0.4829(3) 0.5679(3) 5.9 Uani . .
C11 0.3054(3) 0.3948(3) 0.2240(3) 4.4 Uani . .
C12 0.1697(3) 0.3543(3) 0.2103(3) 5.2 Uani . .
C13 0.1135(4) 0.4239(4) 0.1594(3) 6.4 Uani . .
C14 0.1906(4) 0.5328(4) 0.1221(4) 7.0 Uani . .
C15 0.3252(4) 0.5740(3) 0.1365(4) 7.2 Uani . .
C16 0.3830(3) 0.5055(3) 0.1864(3) 6.1 Uani . .
C17 0.6593(3) 0.1602(3) 0.0999(3) 4.3 Uani . .
C18 0.7763(3) 0.1575(3) 0.1385(3) 5.8 Uani . .
C19 0.8770(3) 0.1151(4) 0.0416(4) 7.3 Uani . .
C20 0.8618(4) 0.0759(4) -0.0925(4) 7.7 Uani . .
C21 0.7468(4) 0.0781(4) -0.1331(3) 7.3 Uani . .
C22 0.6457(3) 0.1193(3) -0.0368(3) 5.5 Uani . .
C23 0.1005(3) 0.2764(3) 0.5024(3) 4.1 Uani . .
C24 0.0588(3) 0.1490(3) 0.4387(3) 4.8 Uani . .
C25 -0.0752(3) 0.0884(3) 0.4268(3) 5.8 Uani . .
C26 -0.1711(3) 0.1550(4) 0.4804(4) 6.8 Uani . .
C27 -0.1323(4) 0.2810(4) 0.5431(4) 7.6 Uani . .
C28 0.0026(3) 0.3433(3) 0.5540(3) 6.0 Uani . .
H2 0.496(2) 0.292(2) 0.082(2) 4.2 Uiso . .
H4 0.574(2) 0.132(2) 0.357(2) 5.2 Uiso . .
H3 0.493(3) 0.110(3) 0.603(3) 6.8 Uiso . .
H6 0.387(3) 0.116(3) 0.836(3) 7.2 Uiso . .
H7 0.225(3) 0.229(3) 0.931(3) 8.4 Uiso . .
H8 0.152(3) 0.338(3) 0.796(3) 6.6 Uiso . .
H12 0.114(3) 0.274(3) 0.236(3) 6.8 Uiso . .
H13 0.027(3) 0.391(3) 0.145(3) 7.5 Uiso . .
H14 0.152(3) 0.582(3) 0.081(3) 9.3 Uiso . .
H15 0.387(4) 0.659(3) 0.111(4) 10.5 Uiso . .
H16 0.488(3) 0.538(3) 0.202(3) 9.0 Uiso . .
H18 0.793(3) 0.190(3) 0.241(3) 7.1 Uiso . .
H19 0.960(3) 0.114(3) 0.077(3) 9.2 Uiso . .
H20 0.935(3) 0.048(3) -0.159(3) 9.5 Uiso . .
H21 0.732(3) 0.045(3) -0.232(3) 9.5 Uiso . .
H22 0.558(3) 0.117(3) -0.068(3) 7.4 Uiso . .
H24 0.130(3) 0.101(3) 0.402(3) 6.1 Uiso . .
H25 -0.105(3) -0.007(3) 0.381(3) 8.2 Uiso . .
H26 -0.268(3) 0.112(3) 0.471(3) 8.2 Uiso . .
H27 -0.197(4) 0.331(4) 0.572(4) 12.5 Uiso . .
H28 0.034(3) 0.438(3) 0.597(3) 7.4 Uiso . .
H101 0.385(3) 0.515(3) 0.578(3) 8.8 Uiso . .
H102 0.240(3) 0.510(3) 0.656(3) 6.8 Uiso . .
H103 0.267(3) 0.520(3) 0.496(3) 8.2 Uiso . .

loop_
_atom_type_symbol
_atom_type_scat_source
C International_Tables_Vol_IV_Table_2.2B
H International_Tables_Vol_IV_Table_2.2B

loop_
_geom_angle_atom_site_label_1
_geom_angle_atom_site_label_2
_geom_angle_atom_site_label_3
_geom_angle_site_symmetry_1
_geom_angle_site_symmetry_2
_geom_angle_site_symmetry_3
_geom_angle
_geom_angle_publ_flag
C9A C1 C2 . . . 117.4(3) yes
C11 C1 C2 . . . 117.0(2) yes
C9A C1 C11 . . . 125.5(2) yes
C1 C2 C3 . . . 123.2(3) yes
C2 C3 C4 . . . 118.4(2) yes
C2 C3 C17 . . . 120.6(3) yes
C4 C3 C17 . . . 120.9(3) yes
C3 C4 C4a . . . 119.5(3) yes
C4 C4a C9a . . . 121.5(3) yes
C4 C4a C4b . . . 129.0(3) yes
C4b C4a C9a . . . 109.4(2) yes
C4a C4b C8a . . . 108.3(3) yes
C4a C4b C5 . . . 131.2(3) yes
C5 C4b C8a . . . 120.5(2) yes
C4b C5 C6 . . . 118.7(3) yes
C5 C6 C7 . . . 120.6(4) yes
C6 C7 C8 . . . 120.9(3) yes
C7 C8 C8a . . . 118.8(3) yes
C8 C8a C4b . . . 120.4(3) yes
C8 C8a C9 . . . 128.3(3) yes
C4b C8a C9 . . . 111.3(2) yes
C8a C9 C9a . . . 101.0(2) yes
C8a C9 C10 . . . 109.9(2) yes
C8a C9 C23 . . . 108.1(2) yes
C9a C9 C10 . . . 110.0(2) yes
C9a C9 C23 . . . 113.0(2) yes
C10 C9 C23 . . . 114.0(3) yes
C9 C9a C4a . . . 110.0(2) yes
C9 C9a C1 . . . 130.0(3) yes
C4a C9a C1 . . . 120.0(2) yes
C1 C11 C12 . . . 122.2(3) yes
C1 C11 C16 . . . 118.9(3) yes
C12 C11 C16 . . . 118.7(3) yes
C11 C12 C13 . . . 120.2(3) yes
C12 C13 C14 . . . 120.8(4) yes
C13 C14 C15 . . . 119.2(4) yes
C14 C15 C16 . . . 120.7(3) yes
C15 C16 C11 . . . 120.3(3) yes
C3 C17 C18 . . . 120.6(2) yes
C3 C17 C22 . . . 120.9(3) yes
C18 C17 C22 . . . 118.4(3) yes
C17 C18 C19 . . . 120.3(3) yes
C18 C19 C20 . . . 120.3(4) yes
C19 C20 C21 . . . 120.4(3) yes
C20 C21 C22 . . . 119.5(3) yes
C21 C22 C17 . . . 121.1(3) yes
C9 C23 C24 . . . 119.6(3) yes
C9 C23 C28 . . . 122.5(2) yes
C24 C23 C28 . . . 117.7(2) yes
C23 C24 C25 . . . 122.0(3) yes
C24 C25 C26 . . . 119.7(3) yes
C25 C26 C27 . . . 119.4(3) yes
C26 C27 C28 . . . 121.3(4) yes
C27 C28 C23 . . . 119.8(3) yes

loop_
_geom_bond_atom_site_label_1
_geom_bond_atom_site_label_2
_geom_bond_site_symmetry_1
_geom_bond_site_symmetry_2
_geom_bond_distance
_geom_bond_publ_flag
C1 C2 . . 1.406(4) yes
C1 C9a . . 1.392(4) yes
C1 C11 . . 1.498(5) yes
C2 C3 . . 1.391(5) yes
C3 C17 . . 1.495(4) yes
C3 C4 . . 1.392(4) yes
C4 C4a . . 1.392(4) yes
C4a C4b . . 1.470(4) yes
C4a C9a . . 1.401(5) yes
C4b C8a . . 1.395(4) yes
C4b C5 . . 1.390(5) yes
C5 C6 . . 1.392(4) yes
C6 C7 . . 1.384(5) yes
C7 C8 . . 1.385(6) yes
C8 C8a . . 1.388(4) yes
C8a C9 . . 1.531(5) yes
C9 C9a . . 1.544(4) yes
C9 C10 . . 1.550(4) yes
C9 C23 . . 1.530(4) yes
C11 C12 . . 1.387(4) yes
C12 C13 . . 1.392(6) yes
C13 C14 . . 1.368(5) yes
C14 C15 . . 1.378(6) yes
C15 C16 . . 1.386(7) yes
C11 C16 . . 1.388(4) yes
C17 C18 . . 1.391(5) yes
C18 C19 . . 1.394(5) yes
C19 C20 . . 1.371(5) yes
C20 C21 . . 1.379(6) yes
C21 C22 . . 1.389(5) yes
C22 C17 . . 1.392(4) yes
C23 C24 . . 1.385(4) yes
C24 C25 . . 1.384(4) yes
C25 C26 . . 1.374(6) yes
C26 C27 . . 1.367(6) yes
C27 C28 . . 1.394(5) yes
C28 C23 . . 1.392(5) yes
